data_7129065
loop_
_publ_author_name
'Zhao, Jianyi'
'Yang, Weiwei'
'Liang, Chuanyun'
'Gao, Liya'
'Xu, Jun'
'Sue, Andrew C.-H.'
'Zhao, Hongxia'

_publ_section_title
;
 Rim-differentiated Co-pillar[4+1]arenes.
;
_journal_issue 85
_journal_name_full 'Chemical communications (Cambridge, England)'
_journal_page_first 11193
_journal_page_last 11196
_journal_paper_doi 10.1039/d1cc04840f
_journal_volume 57
_journal_year 2021
_chemical_formula_moiety 'C61 H53 O10'
_chemical_formula_sum 'C61 H53 O10'
_chemical_formula_weight 946.03
_space_group_crystal_system triclinic
_space_group_IT_number 2
_space_group_name_Hall '-P 1'
_space_group_name_H-M_alt 'P -1'
_atom_sites_solution_hydrogens geom
_atom_sites_solution_primary iterative
_audit_creation_date 2021-08-28
_audit_creation_method
;
Olex2 1.2
(compiled 2018.05.29 svn.r3508 for OlexSys, GUI svn.r5506)
;
_audit_update_record
;
2021-08-28 deposited with the CCDC.	2021-09-22 downloaded from the CCDC.
;
_cell_angle_alpha 88.492(4)
_cell_angle_beta 81.618(4)
_cell_angle_gamma 77.710(4)
_cell_formula_units_Z 2
_cell_length_a 12.0930(6)
_cell_length_b 13.4589(8)
_cell_length_c 17.0755(7)
_cell_measurement_reflns_used 5734
_cell_measurement_temperature 100.01(12)
_cell_measurement_theta_max 28.0100
_cell_measurement_theta_min 1.9800
_cell_volume 2686.5(2)
_computing_cell_refinement 'CrysAlisPro 1.171.40.84a (Rigaku OD, 2020)'
_computing_data_collection 'CrysAlisPro 1.171.40.84a (Rigaku OD, 2020)'
_computing_data_reduction 'CrysAlisPro 1.171.40.84a (Rigaku OD, 2020)'
_computing_molecular_graphics 'Olex2 (Dolomanov et al., 2009)'
_computing_publication_material 'Olex2 (Dolomanov et al., 2009)'
_computing_structure_refinement 'ShelXL (Sheldrick, 2015)'
_computing_structure_solution 'olex2.solve (Bourhis et al., 2015)'
_diffrn_ambient_environment N~2~
_diffrn_ambient_temperature 100.01(12)
_diffrn_detector 'Hybrid Pixel Array Detector'
_diffrn_detector_area_resol_mean 10.0000
_diffrn_detector_type HyPix
_diffrn_measured_fraction_theta_full 0.998
_diffrn_measured_fraction_theta_max 0.789
_diffrn_measurement_details
;
List of Runs (angles in degrees, time in seconds):

  # Type    Start    End  Width  t~exp~   \w     \q     \k     \f   Frames
#--------------------------------------------------------------------------
  1  \w     12.00  39.00   0.50   20.00    --    5.89 -95.00 -29.00   54
  2  \w    -11.00  31.00   0.50   20.00    --   -7.61 -99.00  30.00   84
  3  \w    -22.00   3.00   0.50   20.00    --    5.89 -95.00 -29.00   50
  4  \w    -66.00  35.00   0.50   20.00    --    5.89 -77.00 -90.00  202
  5  \w    -21.00  25.00   0.50   20.00    --   -7.61 -99.00 120.00   92
  6  \w    -75.00   4.00   0.50   20.00    --    5.89 -19.00 -30.00  158
  7  \w    -30.00  30.00   0.50   20.00    --    5.89  95.00  79.00  120
  8  \w    -23.00   5.00   0.50   20.00    --   -7.61  95.00  79.00   56
  9  \w    -85.00   4.00   0.50   20.00    --   -7.61 -19.00-150.00  178
;
_diffrn_measurement_device 'four-circle diffractometer'
_diffrn_measurement_device_type 'XtaLAB Synergy, Single source at offset/far, HyPix'
_diffrn_measurement_method '\w scans'
_diffrn_orient_matrix_type 'CrysAlisPro convention (1999,Acta A55,543-557)'
_diffrn_orient_matrix_UB_11 0.0362691000
_diffrn_orient_matrix_UB_12 -0.0180923000
_diffrn_orient_matrix_UB_13 -0.0354572000
_diffrn_orient_matrix_UB_21 -0.0129848000
_diffrn_orient_matrix_UB_22 0.0491567000
_diffrn_orient_matrix_UB_23 -0.0167531000
_diffrn_orient_matrix_UB_31 0.0468536000
_diffrn_orient_matrix_UB_32 0.0128690000
_diffrn_orient_matrix_UB_33 0.0150036000
_diffrn_radiation_monochromator mirror
_diffrn_radiation_probe x-ray
_diffrn_radiation_type MoK\a
_diffrn_radiation_wavelength 0.71073
_diffrn_reflns_av_R_equivalents 0.0929
_diffrn_reflns_av_unetI/netI 0.1294
_diffrn_reflns_Laue_measured_fraction_full 0.998
_diffrn_reflns_Laue_measured_fraction_max 0.789
_diffrn_reflns_limit_h_max 15
_diffrn_reflns_limit_h_min -16
_diffrn_reflns_limit_k_max 18
_diffrn_reflns_limit_k_min -18
_diffrn_reflns_limit_l_max 23
_diffrn_reflns_limit_l_min -23
_diffrn_reflns_number 37326
_diffrn_reflns_point_group_measured_fraction_full 0.998
_diffrn_reflns_point_group_measured_fraction_max 0.789
_diffrn_reflns_theta_full 25.242
_diffrn_reflns_theta_max 29.485
_diffrn_reflns_theta_min 1.958
_diffrn_source 'micro-focus sealed X-ray tube'
_diffrn_source_type 'PhotonJet (Mo) X-ray Source'
_exptl_absorpt_coefficient_mu 0.079
_exptl_absorpt_correction_T_max 1.00000
_exptl_absorpt_correction_T_min 0.90069
_exptl_absorpt_correction_type multi-scan
_exptl_absorpt_process_details
;
CrysAlisPro 1.171.40.84a (Rigaku Oxford Diffraction, 2020)
Empirical absorption correction using spherical harmonics,
implemented in SCALE3 ABSPACK scaling algorithm.
;
_exptl_crystal_colour colourless
_exptl_crystal_colour_primary colourless
_exptl_crystal_density_diffrn 1.170
_exptl_crystal_description plate
_exptl_crystal_F_000 998
_exptl_crystal_size_max 0.12
_exptl_crystal_size_mid 0.1
_exptl_crystal_size_min 0.06
_refine_diff_density_max 0.491
_refine_diff_density_min -0.407
_refine_diff_density_rms 0.101
_refine_ls_extinction_coef 0.0058(13)
_refine_ls_extinction_expression Fc^*^=kFc[1+0.001xFc^2^\l^3^/sin(2\q)]^-1/4^
_refine_ls_extinction_method 'SHELXL-2014/7 (Sheldrick 2014'
_refine_ls_goodness_of_fit_ref 0.968
_refine_ls_hydrogen_treatment constr
_refine_ls_matrix_type full
_refine_ls_number_parameters 645
_refine_ls_number_reflns 11810
_refine_ls_number_restraints 0
_refine_ls_restrained_S_all 0.968
_refine_ls_R_factor_all 0.1692
_refine_ls_R_factor_gt 0.0859
_refine_ls_shift/su_max 0.000
_refine_ls_shift/su_mean 0.000
_refine_ls_structure_factor_coef Fsqd
_refine_ls_weighting_details 'w=1/[\s^2^(Fo^2^)+(0.1443P)^2^] where P=(Fo^2^+2Fc^2^)/3'
_refine_ls_weighting_scheme calc
_refine_ls_wR_factor_gt 0.2225
_refine_ls_wR_factor_ref 0.2662
_reflns_Friedel_coverage 0.000
_reflns_number_gt 5543
_reflns_number_total 11810
_reflns_threshold_expression 'I > 2\s(I)'
_cod_data_source_file d1cc04840f2.cif
_cod_data_source_block exp_66
_cod_depositor_comments 'Adding full bibliography for 7129065--7129066.cif.'
_cod_database_code 7129065
_shelx_shelxl_version_number 2014/7
_shelx_space_group_comment
;
The symmetry employed for this shelxl refinement is uniquely defined
by the following loop, which should always be used as a source of
symmetry information in preference to the above space-group names.
They are only intended as comments.
;
_diffrn_oxdiff_digest_frames
;
014d5af3fd8f479440de39e54b05314406000256c58
;
_reflns_odcompleteness_completeness 99.92
_reflns_odcompleteness_iscentric 1
_reflns_odcompleteness_theta 24.97
_olex2_refinement_description
;
1. Fixed Uiso
 At 1.2 times of:
  All C(H) groups, All C(H,H) groups
 At 1.5 times of:
  All C(H,H,H) groups
2.a Secondary CH2 refined with riding coordinates:
 C33(H33A,H33B), C36(H36A,H36B), C61(H61A,H61B), C50(H50A,H50B), C22(H22A,
 H22B), C53(H53A,H53B), C11(H11A,H11B), C43(H43A,H43B), C14(H14A,H14B),
 C25(H25A,H25B)
2.b Aromatic/amide H refined with riding coordinates:
 C38(H38), C41(H41), C31(H31), C28(H28), C59(H59), C17(H17), C8(H8), C56(H56),
 C20(H20), C5(H5), C3(H3), C48(H48), C45(H45), C47(H47), C49(H49), C46(H46)
2.c Idealised Me refined as rotating group:
 C21(H21A,H21B,H21C), C32(H32A,H32B,H32C), C60(H60A,H60B,H60C), C10(H10A,H10B,
 H10C)
2.d :
 C51(H51), C34(H34), C12(H12), C23(H23), C1(H1)
;
_smtbx_masks_void_probe_radius 1.2
_smtbx_masks_void_truncation_radius 1.2
_olex2_submission_special_instructions 'No special instructions were received'
_oxdiff_exptl_absorpt_empirical_details
;
Empirical correction (ABSPACK) includes:
- Absorption correction using spherical harmonics
- Frame scaling
;
_oxdiff_exptl_absorpt_empirical_full_max 1.539
_oxdiff_exptl_absorpt_empirical_full_min 0.844

loop_
_space_group_symop_operation_xyz
'x, y, z'
'-x, -y, -z'

loop_
_atom_site_label
_atom_site_type_symbol
_atom_site_fract_x
_atom_site_fract_y
_atom_site_fract_z
_atom_site_U_iso_or_equiv
_atom_site_adp_type
_atom_site_occupancy
_atom_site_site_symmetry_order
_atom_site_calc_flag
_atom_site_refinement_flags_posn
_atom_site_refinement_flags_adp
_atom_site_refinement_flags_occupancy
_atom_site_disorder_assembly
_atom_site_disorder_group
O9 O 0.7351(2) 0.3133(2) 0.23477(14) 0.0326(6) Uani 1 1 d . . . . .
O2 O 0.3865(2) 0.6030(2) 0.13673(15) 0.0329(6) Uani 1 1 d . . . . .
O1 O 0.7783(2) 0.56873(19) 0.00687(15) 0.0328(6) Uani 1 1 d . . . . .
O3 O 0.3125(2) 0.8864(2) 0.33358(15) 0.0354(6) Uani 1 1 d . . . . .
O4 O 0.6677(2) 1.0093(2) 0.30918(15) 0.0375(7) Uani 1 1 d . . . . .
O7 O 0.5628(2) 0.7795(2) 0.57296(15) 0.0364(7) Uani 1 1 d . . . . .
O5 O 0.9771(2) 0.8358(2) 0.10797(15) 0.0400(7) Uani 1 1 d . . . . .
O8 O 0.3942(2) 0.4892(2) 0.44094(15) 0.0384(7) Uani 1 1 d . . . . .
O6 O 0.9663(2) 0.7327(2) 0.42419(15) 0.0428(7) Uani 1 1 d . . . . .
O10 O 1.0900(2) 0.4522(2) 0.21681(16) 0.0416(7) Uani 1 1 d . . . . .
C40 C 0.6427(3) 0.3810(3) 0.2116(2) 0.0278(8) Uani 1 1 d . . . . .
C42 C 0.4518(3) 0.4849(3) 0.2332(2) 0.0247(8) Uani 1 1 d . . . . .
C27 C 0.3655(3) 0.7688(3) 0.4338(2) 0.0280(8) Uani 1 1 d . . . . .
C30 C 0.3427(3) 0.6071(3) 0.3398(2) 0.0283(8) Uani 1 1 d . . . . .
C38 C 0.5756(3) 0.4918(3) 0.1099(2) 0.0288(8) Uani 1 1 d . . . . .
H38 H 0.5865 0.5179 0.0590 0.035 Uiso 1 1 calc R . . . .
C26 C 0.3320(3) 0.7869(3) 0.3590(2) 0.0305(9) Uani 1 1 d . . . . .
C33 C 0.3386(3) 0.5205(3) 0.2865(2) 0.0297(9) Uani 1 1 d . . . . .
H33A H 0.2784 0.5424 0.2540 0.036 Uiso 1 1 calc R . . . .
H33B H 0.3204 0.4641 0.3187 0.036 Uiso 1 1 calc R . . . .
C37 C 0.4726(3) 0.5272(3) 0.1591(2) 0.0289(8) Uani 1 1 d . . . . .
C41 C 0.5392(3) 0.4124(3) 0.2590(2) 0.0268(8) Uani 1 1 d . . . . .
H41 H 0.5275 0.3847 0.3092 0.032 Uiso 1 1 calc R . . . .
C39 C 0.6615(3) 0.4189(3) 0.1351(2) 0.0265(8) Uani 1 1 d . . . . .
C36 C 0.4192(3) 0.6670(3) 0.0736(2) 0.0332(9) Uani 1 1 d . . . . .
H36A H 0.4337 0.6305 0.0237 0.040 Uiso 1 1 calc R . . . .
H36B H 0.4887 0.6879 0.0818 0.040 Uiso 1 1 calc R . . . .
C4 C 0.9744(3) 0.8123(3) 0.1881(2) 0.0313(9) Uani 1 1 d . . . . .
C31 C 0.3209(3) 0.7067(3) 0.3132(2) 0.0310(9) Uani 1 1 d . . . . .
H31 H 0.2984 0.7201 0.2635 0.037 Uiso 1 1 calc R . . . .
C28 C 0.3849(3) 0.6693(3) 0.4612(2) 0.0307(9) Uani 1 1 d . . . . .
H28 H 0.4066 0.6560 0.5111 0.037 Uiso 1 1 calc R . . . .
C59 C 0.9331(3) 0.6019(3) 0.0727(2) 0.0304(9) Uani 1 1 d . . . . .
H59 H 0.9314 0.6635 0.0464 0.036 Uiso 1 1 calc R . . . .
C17 C 0.7018(3) 0.8518(3) 0.4826(2) 0.0303(9) Uani 1 1 d . . . . .
H17 H 0.7596 0.8237 0.5121 0.036 Uiso 1 1 calc R . . . .
C54 C 0.8582(3) 0.5424(3) 0.0587(2) 0.0293(8) Uani 1 1 d . . . . .
C6 C 0.9139(3) 0.8535(3) 0.3273(2) 0.0305(9) Uani 1 1 d . . . . .
C61 C 1.0909(3) 0.6393(3) 0.1414(2) 0.0329(9) Uani 1 1 d . . . . .
H61A H 1.1598 0.5980 0.1575 0.040 Uiso 1 1 calc R . . . .
H61B H 1.1126 0.6744 0.0931 0.040 Uiso 1 1 calc R . . . .
C50 C 0.7746(3) 0.3851(3) 0.0824(2) 0.0292(8) Uani 1 1 d . . . . .
H50A H 0.7625 0.3906 0.0274 0.035 Uiso 1 1 calc R . . . .
H50B H 0.8062 0.3143 0.0929 0.035 Uiso 1 1 calc R . . . .
C7 C 0.9727(3) 0.7566(3) 0.3452(2) 0.0329(9) Uani 1 1 d . . . . .
C8 C 1.0316(3) 0.6904(3) 0.2852(2) 0.0356(10) Uani 1 1 d . . . . .
H8 H 1.0709 0.6265 0.2986 0.043 Uiso 1 1 calc R . . . .
C55 C 0.8595(3) 0.4498(3) 0.0967(2) 0.0286(8) Uani 1 1 d . . . . .
C29 C 0.3725(3) 0.5893(3) 0.4155(2) 0.0300(9) Uani 1 1 d . . . . .
C15 C 0.6389(3) 0.9497(3) 0.3736(2) 0.0310(9) Uani 1 1 d . . . . .
C22 C 0.3839(3) 0.8544(3) 0.4828(2) 0.0315(9) Uani 1 1 d . . . . .
H22A H 0.3714 0.8371 0.5384 0.038 Uiso 1 1 calc R . . . .
H22B H 0.3282 0.9157 0.4744 0.038 Uiso 1 1 calc R . . . .
C9 C 1.0341(3) 0.7161(3) 0.2053(2) 0.0316(9) Uani 1 1 d . . . . .
C16 C 0.7267(3) 0.9091(3) 0.4167(2) 0.0297(8) Uani 1 1 d . . . . .
C56 C 0.9372(3) 0.4185(3) 0.1494(2) 0.0326(9) Uani 1 1 d . . . . .
H56 H 0.9398 0.3561 0.1747 0.039 Uiso 1 1 calc R . . . .
C57 C 1.0108(3) 0.4794(3) 0.1647(2) 0.0330(9) Uani 1 1 d . . . . .
C20 C 0.5294(3) 0.9337(3) 0.3961(2) 0.0301(9) Uani 1 1 d . . . . .
H20 H 0.4718 0.9628 0.3668 0.036 Uiso 1 1 calc R . . . .
C35 C 0.3268(3) 0.7559(3) 0.0717(2) 0.0333(9) Uani 1 1 d . . . . .
C19 C 0.5038(3) 0.8749(3) 0.4618(2) 0.0302(9) Uani 1 1 d . . . . .
C53 C 0.7699(3) 0.6660(3) -0.0286(2) 0.0349(9) Uani 1 1 d . . . . .
H53A H 0.8409 0.6698 -0.0620 0.042 Uiso 1 1 calc R . . . .
H53B H 0.7544 0.7184 0.0118 0.042 Uiso 1 1 calc R . . . .
C18 C 0.5916(3) 0.8349(3) 0.5062(2) 0.0317(9) Uani 1 1 d . . . . .
C5 C 0.9168(3) 0.8795(3) 0.2475(2) 0.0328(9) Uani 1 1 d . . . . .
H5 H 0.8788 0.9438 0.2340 0.039 Uiso 1 1 calc R . . . .
C58 C 1.0113(3) 0.5712(3) 0.1256(2) 0.0306(9) Uani 1 1 d . . . . .
C11 C 0.8467(3) 0.9269(3) 0.3912(2) 0.0327(9) Uani 1 1 d . . . . .
H11A H 0.8417 0.9959 0.3718 0.039 Uiso 1 1 calc R . . . .
H11B H 0.8872 0.9199 0.4368 0.039 Uiso 1 1 calc R . . . .
C52 C 0.6757(4) 0.6802(3) -0.0761(2) 0.0372(10) Uani 1 1 d . . . . .
C43 C 0.7232(3) 0.2764(3) 0.3130(2) 0.0359(9) Uani 1 1 d . . . . .
H43A H 0.6676 0.2333 0.3197 0.043 Uiso 1 1 calc R . . . .
H43B H 0.6971 0.3326 0.3501 0.043 Uiso 1 1 calc R . . . .
C51 C 0.5991(4) 0.6908(3) -0.1132(2) 0.0403(10) Uani 1 1 d . . . . .
H51 H 0.5387 0.6991 -0.1425 0.048 Uiso 1 1 calc R . . . .
C21 C 0.6490(4) 0.7486(4) 0.6223(2) 0.0436(11) Uani 1 1 d . . . . .
H21A H 0.7114 0.7003 0.5944 0.065 Uiso 1 1 calc GR . . . .
H21B H 0.6178 0.7179 0.6695 0.065 Uiso 1 1 calc GR . . . .
H21C H 0.6761 0.8068 0.6364 0.065 Uiso 1 1 calc GR . . . .
C34 C 0.2521(4) 0.8276(4) 0.0692(2) 0.0408(10) Uani 1 1 d . . . . .
H34 H 0.1931 0.8842 0.0672 0.049 Uiso 1 1 calc R . . . .
C13 C 0.6301(4) 1.0955(3) 0.1923(3) 0.0405(10) Uani 1 1 d . . . . .
C14 C 0.5805(4) 1.0441(3) 0.2615(2) 0.0395(10) Uani 1 1 d . . . . .
H14A H 0.5172 1.0910 0.2913 0.047 Uiso 1 1 calc R . . . .
H14B H 0.5521 0.9872 0.2445 0.047 Uiso 1 1 calc R . . . .
C44 C 0.8380(4) 0.2166(3) 0.3277(2) 0.0402(10) Uani 1 1 d . . . . .
C3 C 0.8902(4) 0.9151(3) 0.0865(2) 0.0433(11) Uani 1 1 d . . . . .
H3 H 0.8419 0.9641 0.1202 0.052 Uiso 1 1 calc R . . . .
C24 C 0.3058(4) 1.0046(4) 0.2288(3) 0.0458(11) Uani 1 1 d . . . . .
C25 C 0.2976(4) 0.9009(3) 0.2516(2) 0.0436(11) Uani 1 1 d . . . . .
H25A H 0.2234 0.8893 0.2440 0.052 Uiso 1 1 calc R . . . .
H25B H 0.3560 0.8528 0.2189 0.052 Uiso 1 1 calc R . . . .
C32 C 0.3468(4) 0.4721(3) 0.5200(2) 0.0421(10) Uani 1 1 d . . . . .
H32A H 0.2671 0.5043 0.5284 0.063 Uiso 1 1 calc GR . . . .
H32B H 0.3861 0.5002 0.5560 0.063 Uiso 1 1 calc GR . . . .
H32C H 0.3552 0.4004 0.5289 0.063 Uiso 1 1 calc GR . . . .
C12 C 0.6643(4) 1.1384(4) 0.1363(3) 0.0479(11) Uani 1 1 d . . . . .
H12 H 0.6914 1.1723 0.0919 0.057 Uiso 1 1 calc R . . . .
C2 C 0.8902(4) 0.9059(4) 0.0013(3) 0.0468(11) Uani 1 1 d . . . . .
C48 C 0.9780(4) 0.1624(4) 0.4158(3) 0.0526(12) Uani 1 1 d . . . . .
H48 H 1.0007 0.1656 0.4652 0.063 Uiso 1 1 calc R . . . .
C45 C 0.9080(4) 0.1535(3) 0.2695(3) 0.0459(11) Uani 1 1 d . . . . .
H45 H 0.8852 0.1502 0.2201 0.055 Uiso 1 1 calc R . . . .
C23 C 0.3138(4) 1.0870(4) 0.2055(3) 0.0568(13) Uani 1 1 d . . . . .
H23 H 0.3200 1.1516 0.1873 0.068 Uiso 1 1 calc R . . . .
C47 C 1.0475(4) 0.0990(4) 0.3576(3) 0.0507(12) Uani 1 1 d . . . . .
H47 H 1.1171 0.0595 0.3676 0.061 Uiso 1 1 calc R . . . .
C49 C 0.8748(4) 0.2208(4) 0.4005(3) 0.0499(12) Uani 1 1 d . . . . .
H49 H 0.8292 0.2638 0.4398 0.060 Uiso 1 1 calc R . . . .
C46 C 1.0124(4) 0.0950(4) 0.2845(3) 0.0479(11) Uani 1 1 d . . . . .
H46 H 1.0589 0.0529 0.2450 0.058 Uiso 1 1 calc R . . . .
C1 C 0.8900(5) 0.8972(4) -0.0667(3) 0.0585(13) Uani 1 1 d . . . . .
H1 H 0.8898 0.8902 -0.1207 0.070 Uiso 1 1 calc R . . . .
C60 C 1.0936(5) 0.3583(4) 0.2565(3) 0.0647(15) Uani 1 1 d . . . . .
H60A H 1.1075 0.3044 0.2183 0.097 Uiso 1 1 calc GR . . . .
H60B H 1.0218 0.3598 0.2894 0.097 Uiso 1 1 calc GR . . . .
H60C H 1.1539 0.3471 0.2886 0.097 Uiso 1 1 calc GR . . . .
C10 C 1.0213(5) 0.6323(4) 0.4441(3) 0.0651(15) Uani 1 1 d . . . . .
H10A H 1.1011 0.6206 0.4232 0.098 Uiso 1 1 calc GR . . . .
H10B H 0.9869 0.5836 0.4219 0.098 Uiso 1 1 calc GR . . . .
H10C H 1.0128 0.6253 0.5007 0.098 Uiso 1 1 calc GR . . . .

loop_
_atom_site_aniso_label
_atom_site_aniso_U_11
_atom_site_aniso_U_22
_atom_site_aniso_U_33
_atom_site_aniso_U_23
_atom_site_aniso_U_13
_atom_site_aniso_U_12
O9 0.0244(14) 0.0429(16) 0.0281(14) 0.0101(12) -0.0005(11) -0.0049(12)
O2 0.0229(14) 0.0344(15) 0.0388(15) 0.0101(12) 0.0003(11) -0.0049(12)
O1 0.0297(15) 0.0340(15) 0.0382(15) 0.0110(12) -0.0110(12) -0.0118(12)
O3 0.0412(16) 0.0283(15) 0.0376(15) 0.0048(12) -0.0121(13) -0.0055(13)
O4 0.0359(16) 0.0469(17) 0.0330(15) 0.0170(13) -0.0084(12) -0.0158(14)
O7 0.0329(15) 0.0427(17) 0.0329(15) 0.0114(13) -0.0013(12) -0.0103(13)
O5 0.0350(16) 0.0497(18) 0.0314(15) 0.0034(13) -0.0023(12) -0.0025(14)
O8 0.0523(18) 0.0321(16) 0.0292(15) 0.0068(12) -0.0011(13) -0.0097(14)
O6 0.0413(17) 0.0484(18) 0.0331(16) 0.0103(13) -0.0024(13) -0.0002(14)
O10 0.0338(16) 0.0436(18) 0.0501(17) 0.0096(14) -0.0152(13) -0.0092(13)
C40 0.0225(19) 0.030(2) 0.032(2) 0.0042(17) -0.0043(16) -0.0096(16)
C42 0.0197(18) 0.026(2) 0.0278(19) -0.0009(16) 0.0001(15) -0.0065(16)
C27 0.0233(19) 0.028(2) 0.030(2) 0.0021(17) 0.0038(15) -0.0034(16)
C30 0.0172(18) 0.036(2) 0.031(2) 0.0026(17) 0.0005(15) -0.0077(16)
C38 0.027(2) 0.035(2) 0.0255(19) 0.0042(16) 0.0009(16) -0.0122(18)
C26 0.0212(19) 0.028(2) 0.040(2) 0.0030(18) -0.0008(16) -0.0030(16)
C33 0.0185(19) 0.035(2) 0.035(2) 0.0070(17) -0.0010(16) -0.0078(17)
C37 0.0227(19) 0.028(2) 0.037(2) 0.0034(17) -0.0044(16) -0.0082(17)
C41 0.026(2) 0.031(2) 0.0240(19) 0.0059(16) -0.0025(15) -0.0099(17)
C39 0.0222(19) 0.027(2) 0.031(2) 0.0018(16) -0.0013(15) -0.0076(16)
C36 0.033(2) 0.038(2) 0.030(2) 0.0114(18) -0.0035(17) -0.0128(19)
C4 0.026(2) 0.041(2) 0.028(2) 0.0024(18) -0.0027(16) -0.0116(18)
C31 0.0217(19) 0.038(2) 0.033(2) 0.0056(18) -0.0032(16) -0.0056(17)
C28 0.029(2) 0.038(2) 0.0242(19) 0.0039(17) 0.0007(15) -0.0079(18)
C59 0.024(2) 0.034(2) 0.031(2) 0.0024(17) 0.0009(16) -0.0060(17)
C17 0.030(2) 0.030(2) 0.031(2) 0.0035(17) -0.0046(16) -0.0052(17)
C54 0.023(2) 0.034(2) 0.030(2) 0.0001(17) -0.0002(16) -0.0062(17)
C6 0.026(2) 0.036(2) 0.032(2) 0.0008(18) -0.0059(16) -0.0110(18)
C61 0.0206(19) 0.042(2) 0.036(2) 0.0030(18) -0.0012(16) -0.0092(18)
C50 0.025(2) 0.033(2) 0.0274(19) 0.0037(16) 0.0026(15) -0.0064(17)
C7 0.026(2) 0.040(2) 0.031(2) 0.0051(18) -0.0023(16) -0.0064(18)
C8 0.022(2) 0.039(2) 0.046(2) 0.010(2) -0.0067(18) -0.0066(18)
C55 0.0198(19) 0.034(2) 0.030(2) 0.0011(17) 0.0021(15) -0.0058(17)
C29 0.029(2) 0.026(2) 0.033(2) 0.0055(17) 0.0013(16) -0.0072(17)
C15 0.034(2) 0.030(2) 0.029(2) 0.0039(17) -0.0014(16) -0.0092(18)
C22 0.031(2) 0.034(2) 0.029(2) 0.0048(17) -0.0008(16) -0.0068(18)
C9 0.0205(19) 0.039(2) 0.036(2) 0.0019(18) -0.0028(16) -0.0097(18)
C16 0.032(2) 0.027(2) 0.029(2) 0.0008(16) -0.0016(16) -0.0057(17)
C56 0.023(2) 0.034(2) 0.038(2) 0.0033(18) -0.0005(17) -0.0044(17)
C57 0.0213(19) 0.043(2) 0.034(2) 0.0010(18) -0.0034(16) -0.0042(18)
C20 0.031(2) 0.029(2) 0.029(2) -0.0015(17) -0.0039(16) -0.0044(17)
C35 0.032(2) 0.037(2) 0.031(2) 0.0100(18) -0.0033(17) -0.013(2)
C19 0.032(2) 0.028(2) 0.031(2) -0.0017(17) -0.0020(16) -0.0081(17)
C53 0.029(2) 0.039(2) 0.036(2) 0.0099(19) -0.0034(17) -0.0088(19)
C18 0.040(2) 0.027(2) 0.027(2) 0.0020(17) -0.0020(17) -0.0090(18)
C5 0.030(2) 0.033(2) 0.035(2) 0.0040(18) 0.0000(17) -0.0098(18)
C58 0.0207(19) 0.036(2) 0.031(2) 0.0007(17) 0.0039(15) -0.0032(17)
C11 0.032(2) 0.036(2) 0.031(2) 0.0051(18) -0.0060(17) -0.0106(18)
C52 0.037(2) 0.036(2) 0.039(2) 0.0084(19) -0.0047(19) -0.0112(19)
C43 0.030(2) 0.043(3) 0.032(2) 0.0064(18) -0.0008(17) -0.0071(19)
C51 0.038(2) 0.044(3) 0.043(2) 0.007(2) -0.010(2) -0.015(2)
C21 0.043(3) 0.050(3) 0.038(2) 0.017(2) -0.0055(19) -0.013(2)
C34 0.040(3) 0.043(3) 0.038(2) 0.012(2) -0.0025(19) -0.008(2)
C13 0.037(2) 0.040(3) 0.044(3) 0.009(2) -0.010(2) -0.007(2)
C14 0.038(2) 0.043(3) 0.038(2) 0.008(2) -0.0071(19) -0.008(2)
C44 0.036(2) 0.041(3) 0.041(2) 0.005(2) 0.0004(19) -0.007(2)
C3 0.046(3) 0.044(3) 0.032(2) 0.008(2) -0.0057(19) 0.006(2)
C24 0.046(3) 0.042(3) 0.050(3) 0.005(2) -0.011(2) -0.008(2)
C25 0.048(3) 0.042(3) 0.043(3) 0.012(2) -0.017(2) -0.008(2)
C32 0.041(2) 0.043(3) 0.041(2) 0.011(2) -0.0026(19) -0.010(2)
C12 0.045(3) 0.048(3) 0.047(3) 0.018(2) -0.003(2) -0.007(2)
C2 0.046(3) 0.048(3) 0.046(3) 0.015(2) -0.010(2) -0.008(2)
C48 0.049(3) 0.065(3) 0.043(3) 0.006(2) -0.012(2) -0.008(3)
C45 0.039(3) 0.050(3) 0.049(3) 0.008(2) -0.010(2) -0.008(2)
C23 0.059(3) 0.051(3) 0.065(3) 0.018(3) -0.020(3) -0.017(3)
C47 0.037(3) 0.061(3) 0.054(3) 0.011(2) -0.010(2) -0.009(2)
C49 0.041(3) 0.062(3) 0.043(3) 0.006(2) -0.003(2) -0.007(2)
C46 0.037(3) 0.052(3) 0.050(3) 0.003(2) 0.000(2) -0.003(2)
C1 0.073(4) 0.063(3) 0.041(3) 0.011(2) -0.012(2) -0.016(3)
C60 0.063(3) 0.064(4) 0.082(4) 0.034(3) -0.038(3) -0.030(3)
C10 0.070(4) 0.067(4) 0.042(3) 0.016(3) 0.004(2) 0.009(3)

loop_
_atom_type_symbol
_atom_type_description
_atom_type_scat_dispersion_real
_atom_type_scat_dispersion_imag
_atom_type_scat_source
C C 0.0033 0.0016 'International Tables Vol C Tables 4.2.6.8 and 6.1.1.4'
H H 0.0000 0.0000 'International Tables Vol C Tables 4.2.6.8 and 6.1.1.4'
O O 0.0106 0.0060 'International Tables Vol C Tables 4.2.6.8 and 6.1.1.4'

loop_
_geom_angle_atom_site_label_1
_geom_angle_atom_site_label_2
_geom_angle_atom_site_label_3
_geom_angle
_geom_angle_site_symmetry_1
_geom_angle_site_symmetry_3
_geom_angle_publ_flag
C40 O9 C43 117.5(3) . . ?
C37 O2 C36 116.4(3) . . ?
C54 O1 C53 116.6(3) . . ?
C26 O3 C25 115.6(3) . . ?
C15 O4 C14 115.7(3) . . ?
C18 O7 C21 116.3(3) . . ?
C4 O5 C3 117.5(3) . . ?
C29 O8 C32 115.9(3) . . ?
C7 O6 C10 117.1(3) . . ?
C57 O10 C60 117.6(3) . . ?
O9 C40 C39 114.9(3) . . ?
C41 C40 O9 124.4(3) . . ?
C41 C40 C39 120.6(3) . . ?
C37 C42 C33 120.8(3) . . ?
C37 C42 C41 118.2(3) . . ?
C41 C42 C33 120.9(3) . . ?
C26 C27 C22 121.0(3) . . ?
C28 C27 C26 118.2(3) . . ?
C28 C27 C22 120.8(3) . . ?
C31 C30 C33 120.5(3) . . ?
C31 C30 C29 118.2(3) . . ?
C29 C30 C33 121.3(3) . . ?
C37 C38 H38 119.3 . . ?
C39 C38 H38 119.3 . . ?
C39 C38 C37 121.4(3) . . ?
O3 C26 C27 117.0(3) . . ?
O3 C26 C31 122.8(3) . . ?
C31 C26 C27 120.3(3) . . ?
C42 C33 H33A 109.3 . . ?
C42 C33 H33B 109.3 . . ?
C30 C33 C42 111.7(3) . . ?
C30 C33 H33A 109.3 . . ?
C30 C33 H33B 109.3 . . ?
H33A C33 H33B 107.9 . . ?
O2 C37 C42 117.0(3) . . ?
O2 C37 C38 122.8(3) . . ?
C42 C37 C38 120.2(3) . . ?
C40 C41 C42 121.3(3) . . ?
C40 C41 H41 119.4 . . ?
C42 C41 H41 119.4 . . ?
C40 C39 C50 121.2(3) . . ?
C38 C39 C40 118.1(3) . . ?
C38 C39 C50 120.6(3) . . ?
O2 C36 H36A 110.0 . . ?
O2 C36 H36B 110.0 . . ?
O2 C36 C35 108.5(3) . . ?
H36A C36 H36B 108.4 . . ?
C35 C36 H36A 110.0 . . ?
C35 C36 H36B 110.0 . . ?
C9 C4 O5 115.8(4) . . ?
C5 C4 O5 122.9(4) . . ?
C5 C4 C9 121.3(3) . . ?
C30 C31 C26 121.6(3) . . ?
C30 C31 H31 119.2 . . ?
C26 C31 H31 119.2 . . ?
C27 C28 H28 119.3 . . ?
C27 C28 C29 121.4(3) . . ?
C29 C28 H28 119.3 . . ?
C54 C59 H59 119.5 . . ?
C54 C59 C58 121.0(4) . . ?
C58 C59 H59 119.5 . . ?
C16 C17 H17 119.2 . . ?
C16 C17 C18 121.6(3) . . ?
C18 C17 H17 119.2 . . ?
C59 C54 O1 123.9(3) . . ?
C59 C54 C55 120.6(3) . . ?
C55 C54 O1 115.5(3) . . ?
C7 C6 C11 121.8(3) . . ?
C5 C6 C7 117.3(4) . . ?
C5 C6 C11 120.8(4) . . ?
H61A C61 H61B 108.0 . . ?
C9 C61 H61A 109.4 . . ?
C9 C61 H61B 109.4 . . ?
C9 C61 C58 111.0(3) . . ?
C58 C61 H61A 109.4 . . ?
C58 C61 H61B 109.4 . . ?
C39 C50 H50A 109.4 . . ?
C39 C50 H50B 109.4 . . ?
C39 C50 C55 111.2(3) . . ?
H50A C50 H50B 108.0 . . ?
C55 C50 H50A 109.4 . . ?
C55 C50 H50B 109.4 . . ?
O6 C7 C6 115.9(4) . . ?
O6 C7 C8 123.7(4) . . ?
C8 C7 C6 120.4(4) . . ?
C7 C8 H8 118.9 . . ?
C7 C8 C9 122.3(4) . . ?
C9 C8 H8 118.9 . . ?
C54 C55 C50 120.5(3) . . ?
C54 C55 C56 118.8(3) . . ?
C56 C55 C50 120.7(3) . . ?
O8 C29 C30 117.3(3) . . ?
O8 C29 C28 122.3(3) . . ?
C28 C29 C30 120.3(3) . . ?
C16 C15 O4 115.7(3) . . ?
C20 C15 O4 123.1(3) . . ?
C20 C15 C16 121.1(3) . . ?
C27 C22 H22A 109.2 . . ?
C27 C22 H22B 109.2 . . ?
C27 C22 C19 112.2(3) . . ?
H22A C22 H22B 107.9 . . ?
C19 C22 H22A 109.2 . . ?
C19 C22 H22B 109.2 . . ?
C4 C9 C61 122.1(3) . . ?
C4 C9 C8 116.8(4) . . ?
C8 C9 C61 120.9(4) . . ?
C17 C16 C15 118.0(3) . . ?
C17 C16 C11 121.4(3) . . ?
C15 C16 C11 120.6(3) . . ?
C55 C56 H56 119.7 . . ?
C57 C56 C55 120.6(4) . . ?
C57 C56 H56 119.7 . . ?
O10 C57 C56 123.1(4) . . ?
O10 C57 C58 116.1(3) . . ?
C56 C57 C58 120.8(3) . . ?
C15 C20 H20 119.3 . . ?
C15 C20 C19 121.3(3) . . ?
C19 C20 H20 119.3 . . ?
C34 C35 C36 179.2(4) . . ?
C20 C19 C22 120.1(3) . . ?
C20 C19 C18 117.9(3) . . ?
C18 C19 C22 122.0(3) . . ?
O1 C53 H53A 110.3 . . ?
O1 C53 H53B 110.3 . . ?
O1 C53 C52 107.2(3) . . ?
H53A C53 H53B 108.5 . . ?
C52 C53 H53A 110.3 . . ?
C52 C53 H53B 110.3 . . ?
O7 C18 C17 123.2(3) . . ?
O7 C18 C19 116.7(3) . . ?
C17 C18 C19 120.1(3) . . ?
C4 C5 C6 121.8(4) . . ?
C4 C5 H5 119.1 . . ?
C6 C5 H5 119.1 . . ?
C59 C58 C61 120.0(3) . . ?
C57 C58 C59 118.2(3) . . ?
C57 C58 C61 121.8(3) . . ?
C6 C11 C16 112.4(3) . . ?
C6 C11 H11A 109.1 . . ?
C6 C11 H11B 109.1 . . ?
C16 C11 H11A 109.1 . . ?
C16 C11 H11B 109.1 . . ?
H11A C11 H11B 107.9 . . ?
C51 C52 C53 178.8(4) . . ?
O9 C43 H43A 110.1 . . ?
O9 C43 H43B 110.1 . . ?
O9 C43 C44 107.8(3) . . ?
H43A C43 H43B 108.5 . . ?
C44 C43 H43A 110.1 . . ?
C44 C43 H43B 110.1 . . ?
C52 C51 H51 180.0 . . ?
O7 C21 H21A 109.5 . . ?
O7 C21 H21B 109.5 . . ?
O7 C21 H21C 109.5 . . ?
H21A C21 H21B 109.5 . . ?
H21A C21 H21C 109.5 . . ?
H21B C21 H21C 109.5 . . ?
C35 C34 H34 180.0 . . ?
C12 C13 C14 176.7(5) . . ?
O4 C14 C13 107.8(3) . . ?
O4 C14 H14A 110.1 . . ?
O4 C14 H14B 110.1 . . ?
C13 C14 H14A 110.1 . . ?
C13 C14 H14B 110.1 . . ?
H14A C14 H14B 108.5 . . ?
C45 C44 C43 120.6(4) . . ?
C45 C44 C49 118.5(4) . . ?
C49 C44 C43 120.9(4) . . ?
O5 C3 H3 126.4 . . ?
O5 C3 C2 107.3(4) . . ?
C2 C3 H3 126.4 . . ?
C23 C24 C25 176.0(5) . . ?
O3 C25 C24 109.1(3) . . ?
O3 C25 H25A 109.9 . . ?
O3 C25 H25B 109.9 . . ?
C24 C25 H25A 109.9 . . ?
C24 C25 H25B 109.9 . . ?
H25A C25 H25B 108.3 . . ?
O8 C32 H32A 109.5 . . ?
O8 C32 H32B 109.5 . . ?
O8 C32 H32C 109.5 . . ?
H32A C32 H32B 109.5 . . ?
H32A C32 H32C 109.5 . . ?
H32B C32 H32C 109.5 . . ?
C13 C12 H12 180.0 . . ?
C1 C2 C3 179.0(5) . . ?
C47 C48 H48 120.0 . . ?
C49 C48 H48 120.0 . . ?
C49 C48 C47 120.1(4) . . ?
C44 C45 H45 119.8 . . ?
C44 C45 C46 120.5(4) . . ?
C46 C45 H45 119.8 . . ?
C24 C23 H23 180.0 . . ?
C48 C47 H47 120.4 . . ?
C46 C47 C48 119.2(4) . . ?
C46 C47 H47 120.4 . . ?
C44 C49 H49 119.4 . . ?
C48 C49 C44 121.3(5) . . ?
C48 C49 H49 119.4 . . ?
C45 C46 H46 119.8 . . ?
C47 C46 C45 120.5(4) . . ?
C47 C46 H46 119.8 . . ?
C2 C1 H1 180.0 . . ?
O10 C60 H60A 109.5 . . ?
O10 C60 H60B 109.5 . . ?
O10 C60 H60C 109.5 . . ?
H60A C60 H60B 109.5 . . ?
H60A C60 H60C 109.5 . . ?
H60B C60 H60C 109.5 . . ?
O6 C10 H10A 109.5 . . ?
O6 C10 H10B 109.5 . . ?
O6 C10 H10C 109.5 . . ?
H10A C10 H10B 109.5 . . ?
H10A C10 H10C 109.5 . . ?
H10B C10 H10C 109.5 . . ?

loop_
_geom_bond_atom_site_label_1
_geom_bond_atom_site_label_2
_geom_bond_distance
_geom_bond_site_symmetry_2
_geom_bond_publ_flag
O9 C40 1.382(4) . ?
O9 C43 1.410(4) . ?
O2 C37 1.382(4) . ?
O2 C36 1.426(4) . ?
O1 C54 1.390(4) . ?
O1 C53 1.418(4) . ?
O3 C26 1.379(4) . ?
O3 C25 1.440(5) . ?
O4 C15 1.391(4) . ?
O4 C14 1.420(4) . ?
O7 C18 1.389(4) . ?
O7 C21 1.423(5) . ?
O5 C4 1.394(4) . ?
O5 C3 1.412(5) . ?
O8 C29 1.387(4) . ?
O8 C32 1.420(5) . ?
O6 C7 1.374(4) . ?
O6 C10 1.429(6) . ?
O10 C57 1.387(4) . ?
O10 C60 1.413(5) . ?
C40 C41 1.377(5) . ?
C40 C39 1.396(5) . ?
C42 C33 1.520(5) . ?
C42 C37 1.386(5) . ?
C42 C41 1.392(5) . ?
C27 C26 1.395(5) . ?
C27 C28 1.389(5) . ?
C27 C22 1.513(5) . ?
C30 C33 1.512(5) . ?
C30 C31 1.387(5) . ?
C30 C29 1.393(5) . ?
C38 H38 0.9300 . ?
C38 C37 1.396(5) . ?
C38 C39 1.379(5) . ?
C26 C31 1.391(5) . ?
C33 H33A 0.9700 . ?
C33 H33B 0.9700 . ?
C41 H41 0.9300 . ?
C39 C50 1.511(5) . ?
C36 H36A 0.9700 . ?
C36 H36B 0.9700 . ?
C36 C35 1.456(6) . ?
C4 C9 1.388(6) . ?
C4 C5 1.381(5) . ?
C31 H31 0.9300 . ?
C28 H28 0.9300 . ?
C28 C29 1.392(5) . ?
C59 H59 0.9300 . ?
C59 C54 1.377(5) . ?
C59 C58 1.395(5) . ?
C17 H17 0.9300 . ?
C17 C16 1.382(5) . ?
C17 C18 1.399(5) . ?
C54 C55 1.388(5) . ?
C6 C7 1.395(5) . ?
C6 C5 1.395(5) . ?
C6 C11 1.511(5) . ?
C61 H61A 0.9700 . ?
C61 H61B 0.9700 . ?
C61 C9 1.506(5) . ?
C61 C58 1.517(5) . ?
C50 H50A 0.9700 . ?
C50 H50B 0.9700 . ?
C50 C55 1.528(5) . ?
C7 C8 1.384(6) . ?
C8 H8 0.9300 . ?
C8 C9 1.397(5) . ?
C55 C56 1.389(5) . ?
C15 C16 1.388(5) . ?
C15 C20 1.384(5) . ?
C22 H22A 0.9700 . ?
C22 H22B 0.9700 . ?
C22 C19 1.524(5) . ?
C16 C11 1.520(5) . ?
C56 H56 0.9300 . ?
C56 C57 1.387(5) . ?
C57 C58 1.390(5) . ?
C20 H20 0.9300 . ?
C20 C19 1.391(5) . ?
C35 C34 1.178(6) . ?
C19 C18 1.400(5) . ?
C53 H53A 0.9700 . ?
C53 H53B 0.9700 . ?
C53 C52 1.470(5) . ?
C5 H5 0.9300 . ?
C11 H11A 0.9700 . ?
C11 H11B 0.9700 . ?
C52 C51 1.179(5) . ?
C43 H43A 0.9700 . ?
C43 H43B 0.9700 . ?
C43 C44 1.501(6) . ?
C51 H51 0.9300 . ?
C21 H21A 0.9600 . ?
C21 H21B 0.9600 . ?
C21 H21C 0.9600 . ?
C34 H34 0.9300 . ?
C13 C14 1.470(6) . ?
C13 C12 1.173(6) . ?
C14 H14A 0.9700 . ?
C14 H14B 0.9700 . ?
C44 C45 1.385(6) . ?
C44 C49 1.387(6) . ?
C3 H3 0.9300 . ?
C3 C2 1.462(6) . ?
C24 C25 1.458(6) . ?
C24 C23 1.187(6) . ?
C25 H25A 0.9700 . ?
C25 H25B 0.9700 . ?
C32 H32A 0.9600 . ?
C32 H32B 0.9600 . ?
C32 H32C 0.9600 . ?
C12 H12 0.9300 . ?
C2 C1 1.171(6) . ?
C48 H48 0.9300 . ?
C48 C47 1.386(7) . ?
C48 C49 1.382(6) . ?
C45 H45 0.9300 . ?
C45 C46 1.393(6) . ?
C23 H23 0.9300 . ?
C47 H47 0.9300 . ?
C47 C46 1.381(6) . ?
C49 H49 0.9300 . ?
C46 H46 0.9300 . ?
C1 H1 0.9300 . ?
C60 H60A 0.9600 . ?
C60 H60B 0.9600 . ?
C60 H60C 0.9600 . ?
C10 H10A 0.9600 . ?
C10 H10B 0.9600 . ?
C10 H10C 0.9600 . ?

loop_
_geom_torsion_atom_site_label_1
_geom_torsion_atom_site_label_2
_geom_torsion_atom_site_label_3
_geom_torsion_atom_site_label_4
_geom_torsion
_geom_torsion_site_symmetry_1
_geom_torsion_site_symmetry_2
_geom_torsion_site_symmetry_3
_geom_torsion_site_symmetry_4
_geom_torsion_publ_flag
O9 C40 C41 C42 176.6(3) . . . . ?
O9 C40 C39 C38 -175.8(3) . . . . ?
O9 C40 C39 C50 1.2(5) . . . . ?
O9 C43 C44 C45 -40.1(5) . . . . ?
O9 C43 C44 C49 141.9(4) . . . . ?
O1 C54 C55 C50 -1.8(5) . . . . ?
O1 C54 C55 C56 -180.0(3) . . . . ?
O3 C26 C31 C30 179.1(3) . . . . ?
O4 C15 C16 C17 178.1(3) . . . . ?
O4 C15 C16 C11 -2.4(5) . . . . ?
O4 C15 C20 C19 -178.8(3) . . . . ?
O5 C4 C9 C61 -4.3(5) . . . . ?
O5 C4 C9 C8 -179.3(3) . . . . ?
O5 C4 C5 C6 178.9(3) . . . . ?
O6 C7 C8 C9 178.4(3) . . . . ?
O10 C57 C58 C59 -179.9(3) . . . . ?
O10 C57 C58 C61 -2.2(5) . . . . ?
C40 O9 C43 C44 -172.3(3) . . . . ?
C40 C39 C50 C55 -86.6(4) . . . . ?
C27 C26 C31 C30 -0.1(6) . . . . ?
C27 C28 C29 O8 178.3(3) . . . . ?
C27 C28 C29 C30 1.5(6) . . . . ?
C27 C22 C19 C20 81.2(4) . . . . ?
C27 C22 C19 C18 -97.8(4) . . . . ?
C38 C39 C50 C55 90.4(4) . . . . ?
C26 O3 C25 C24 -166.2(3) . . . . ?
C26 C27 C28 C29 0.5(5) . . . . ?
C26 C27 C22 C19 -85.1(4) . . . . ?
C33 C42 C37 O2 0.5(5) . . . . ?
C33 C42 C37 C38 -178.2(3) . . . . ?
C33 C42 C41 C40 -178.9(3) . . . . ?
C33 C30 C31 C26 -175.4(3) . . . . ?
C33 C30 C29 O8 -2.3(5) . . . . ?
C33 C30 C29 C28 174.7(3) . . . . ?
C37 O2 C36 C35 -165.8(3) . . . . ?
C37 C42 C33 C30 -90.4(4) . . . . ?
C37 C42 C41 C40 -1.9(5) . . . . ?
C37 C38 C39 C40 0.0(5) . . . . ?
C37 C38 C39 C50 -177.0(3) . . . . ?
C41 C40 C39 C38 2.9(5) . . . . ?
C41 C40 C39 C50 180.0(3) . . . . ?
C41 C42 C33 C30 86.5(4) . . . . ?
C41 C42 C37 O2 -176.5(3) . . . . ?
C41 C42 C37 C38 4.8(5) . . . . ?
C39 C40 C41 C42 -2.0(5) . . . . ?
C39 C38 C37 O2 177.5(3) . . . . ?
C39 C38 C37 C42 -4.0(5) . . . . ?
C39 C50 C55 C54 -84.0(4) . . . . ?
C39 C50 C55 C56 94.2(4) . . . . ?
C36 O2 C37 C42 161.2(3) . . . . ?
C36 O2 C37 C38 -20.2(5) . . . . ?
C4 O5 C3 C2 -163.6(3) . . . . ?
C31 C30 C33 C42 85.2(4) . . . . ?
C31 C30 C29 O8 -179.8(3) . . . . ?
C31 C30 C29 C28 -2.9(5) . . . . ?
C28 C27 C26 O3 179.5(3) . . . . ?
C28 C27 C26 C31 -1.2(5) . . . . ?
C28 C27 C22 C19 92.9(4) . . . . ?
C59 C54 C55 C50 178.7(3) . . . . ?
C59 C54 C55 C56 0.5(6) . . . . ?
C17 C16 C11 C6 96.7(4) . . . . ?
C54 O1 C53 C52 -176.1(3) . . . . ?
C54 C59 C58 C61 -178.5(3) . . . . ?
C54 C59 C58 C57 -0.8(6) . . . . ?
C54 C55 C56 C57 0.9(6) . . . . ?
C6 C7 C8 C9 -0.7(6) . . . . ?
C50 C55 C56 C57 -177.3(3) . . . . ?
C7 C6 C5 C4 0.5(5) . . . . ?
C7 C6 C11 C16 -84.2(4) . . . . ?
C7 C8 C9 C4 0.1(5) . . . . ?
C7 C8 C9 C61 -174.9(3) . . . . ?
C55 C56 C57 O10 179.9(4) . . . . ?
C55 C56 C57 C58 -2.3(6) . . . . ?
C29 C30 C33 C42 -92.3(4) . . . . ?
C29 C30 C31 C26 2.2(5) . . . . ?
C15 O4 C14 C13 -173.8(3) . . . . ?
C15 C16 C11 C6 -82.7(4) . . . . ?
C15 C20 C19 C22 -177.0(3) . . . . ?
C15 C20 C19 C18 2.0(5) . . . . ?
C22 C27 C26 O3 -2.4(5) . . . . ?
C22 C27 C26 C31 176.9(3) . . . . ?
C22 C27 C28 C29 -177.6(3) . . . . ?
C22 C19 C18 O7 -3.2(5) . . . . ?
C22 C19 C18 C17 177.0(3) . . . . ?
C9 C4 C5 C6 -1.2(5) . . . . ?
C9 C61 C58 C59 85.7(4) . . . . ?
C9 C61 C58 C57 -91.9(4) . . . . ?
C16 C17 C18 O7 -178.6(3) . . . . ?
C16 C17 C18 C19 1.2(6) . . . . ?
C16 C15 C20 C19 -1.2(6) . . . . ?
C56 C57 C58 C59 2.2(6) . . . . ?
C56 C57 C58 C61 179.8(3) . . . . ?
C20 C15 C16 C17 0.3(5) . . . . ?
C20 C15 C16 C11 179.8(3) . . . . ?
C20 C19 C18 O7 177.9(3) . . . . ?
C20 C19 C18 C17 -1.9(5) . . . . ?
C53 O1 C54 C59 -4.6(5) . . . . ?
C53 O1 C54 C55 175.9(3) . . . . ?
C18 C17 C16 C15 -0.3(6) . . . . ?
C18 C17 C16 C11 -179.8(3) . . . . ?
C5 C4 C9 C61 175.8(3) . . . . ?
C5 C4 C9 C8 0.8(5) . . . . ?
C5 C6 C7 O6 -178.8(3) . . . . ?
C5 C6 C7 C8 0.4(5) . . . . ?
C5 C6 C11 C16 94.1(4) . . . . ?
C58 C59 C54 O1 180.0(3) . . . . ?
C58 C59 C54 C55 -0.5(6) . . . . ?
C58 C61 C9 C4 -92.4(4) . . . . ?
C58 C61 C9 C8 82.4(4) . . . . ?
C11 C6 C7 O6 -0.5(5) . . . . ?
C11 C6 C7 C8 178.8(3) . . . . ?
C11 C6 C5 C4 -177.8(3) . . . . ?
C43 O9 C40 C41 -1.9(5) . . . . ?
C43 O9 C40 C39 176.8(3) . . . . ?
C43 C44 C45 C46 -177.4(4) . . . . ?
C43 C44 C49 C48 176.9(4) . . . . ?
C21 O7 C18 C17 6.4(5) . . . . ?
C21 O7 C18 C19 -173.4(3) . . . . ?
C14 O4 C15 C16 175.2(3) . . . . ?
C14 O4 C15 C20 -7.1(5) . . . . ?
C44 C45 C46 C47 0.1(7) . . . . ?
C3 O5 C4 C9 159.2(3) . . . . ?
C3 O5 C4 C5 -20.9(5) . . . . ?
C25 O3 C26 C27 169.7(3) . . . . ?
C25 O3 C26 C31 -9.6(5) . . . . ?
C32 O8 C29 C30 -136.9(3) . . . . ?
C32 O8 C29 C28 46.2(5) . . . . ?
C48 C47 C46 C45 -0.4(7) . . . . ?
C45 C44 C49 C48 -1.1(7) . . . . ?
C47 C48 C49 C44 0.8(7) . . . . ?
C49 C44 C45 C46 0.7(6) . . . . ?
C49 C48 C47 C46 -0.1(7) . . . . ?
C60 O10 C57 C56 -0.8(6) . . . . ?
C60 O10 C57 C58 -178.7(4) . . . . ?
C10 O6 C7 C6 177.2(4) . . . . ?
C10 O6 C7 C8 -2.0(6) . . . . ?

loop_
_smtbx_masks_void_nr
_smtbx_masks_void_average_x
_smtbx_masks_void_average_y
_smtbx_masks_void_average_z
_smtbx_masks_void_volume
_smtbx_masks_void_count_electrons
_smtbx_masks_void_content
1 0.500 0.000 1.000 355.4 99.6 ?
